data_2312772
loop_
_publ_author_name
'Chalupn&#xe1;, Simona'
'Hu&#x161;&#xe1;k, Michal'
'&#x10c;ejka, Jan'
'F&#x148;ukal, Franti&#x161;ek'
'Klime&#x161;, Ji&#x159;&#xed;'

_publ_section_title
;
 Computation screening for incorrectly determined cocrystal structures.
;
_journal_coeditor_code DK5134
_journal_issue 2
_journal_name_full 'Acta crystallographica Section B, Structural science, crystal engineering and materials'
_journal_page_first 208
_journal_page_last 216
_journal_paper_doi 10.1107/S205252062500068X
_journal_volume 81
_journal_year 2025
_chemical_formula_moiety 'C29 H26 N2 O10'
_chemical_formula_sum 'C29 H26 N2 O10'
_chemical_formula_weight 562.537
_chemical_name_systematic
;
1,3-Di-4-pyridylpropane--2-hydroxybenzene-1,4-dicarboxylic acid (1/2)
;
_space_group_crystal_system monoclinic
_space_group_IT_number 15
_space_group_name_Hall '-C 2yc'
_space_group_name_H-M_alt 'C 1 2/c 1'
_symmetry_Int_Tables_number 15
_cell_angle_alpha 90
_cell_angle_beta 96.542(6)
_cell_angle_gamma 90
_cell_formula_units_Z 4
_cell_length_a 22.9392(11)
_cell_length_b 4.7809(2)
_cell_length_c 24.1632(11)
_cell_measurement_reflns_used 1102
_cell_measurement_temperature 291(2)
_cell_measurement_theta_max 23.27
_cell_measurement_theta_min 3.39
_cell_volume 2632.7(2)
_computing_cell_refinement 'SAINT (Bruker, 1997)'
_computing_data_collection 'SMART (Bruker, 1997)'
_computing_data_reduction 'SAINT (Bruker, 1997)'
_computing_molecular_graphics 'Olex2 1.5 (Dolomanov et al., 2009)'
_computing_publication_material 'Olex2 1.5 (Dolomanov et al., 2009)'
_computing_structure_refinement 'olex2.refine 1.5 (Bourhis et al., 2015)'
_computing_structure_solution 'SHELXS97 (Sheldrick, 2008)'
_diffrn_ambient_temperature 291(2)
_diffrn_measured_fraction_theta_full 0.9979
_diffrn_measured_fraction_theta_max 0.9980
_diffrn_measurement_device_type 'Bruker SMART CCD area-detector'
_diffrn_measurement_method '\w & \f scans'
_diffrn_radiation_type 'Mo K\a'
_diffrn_radiation_wavelength 0.71073
_diffrn_reflns_av_R_equivalents 0.0000
_diffrn_reflns_av_unetI/netI 0.0471
_diffrn_reflns_Laue_measured_fraction_full 0.9979
_diffrn_reflns_Laue_measured_fraction_max 0.9980
_diffrn_reflns_limit_h_max 27
_diffrn_reflns_limit_h_min -27
_diffrn_reflns_limit_k_max 5
_diffrn_reflns_limit_k_min 0
_diffrn_reflns_limit_l_max 28
_diffrn_reflns_limit_l_min 0
_diffrn_reflns_number 2444
_diffrn_reflns_point_group_measured_fraction_full 0.9979
_diffrn_reflns_point_group_measured_fraction_max 0.9980
_diffrn_reflns_theta_full 25.2417
_diffrn_reflns_theta_max 25.50
_diffrn_reflns_theta_min 2.60
_exptl_absorpt_coefficient_mu 0.108
_exptl_absorpt_correction_T_max 0.9944
_exptl_absorpt_correction_T_min 0.9631
_exptl_absorpt_correction_type multi-scan
_exptl_absorpt_process_details 'SADABS (Bruker, 1997)'
_exptl_crystal_colour colorless
_exptl_crystal_density_diffrn 1.419
_exptl_crystal_density_method 'not measured'
_exptl_crystal_description block
_exptl_crystal_F_000 1176.856
_exptl_crystal_size_max 0.35
_exptl_crystal_size_mid 0.19
_exptl_crystal_size_min 0.05
_refine_diff_density_max 0.3913
_refine_diff_density_min -0.3004
_refine_diff_density_rms 0.0765
_refine_ls_d_res_high 0.8255
_refine_ls_d_res_low 7.8305
_refine_ls_goodness_of_fit_ref 1.0160
_refine_ls_hydrogen_treatment mixed
_refine_ls_matrix_type full
_refine_ls_number_constraints 1
_refine_ls_number_parameters 237
_refine_ls_number_reflns 2444
_refine_ls_number_restraints 0
_refine_ls_restrained_S_all 1.0160
_refine_ls_R_factor_all 0.1035
_refine_ls_R_factor_gt 0.0470
_refine_ls_shift/su_max -0.0002
_refine_ls_shift/su_mean 0.0000
_refine_ls_structure_factor_coef Fsqd
_refine_ls_weighting_details 'w=1/[\s^2^(Fo^2^)+(0.0553P)^2^+0.5334P] where P=(Fo^2^+2Fc^2^)/3'
_refine_ls_weighting_scheme calc
_refine_ls_wR_factor_gt 0.1059
_refine_ls_wR_factor_ref 0.1292
_reflns_Friedel_coverage 0.0
_reflns_limit_h_max 27
_reflns_limit_h_min -27
_reflns_limit_k_max 5
_reflns_limit_k_min 0
_reflns_limit_l_max 28
_reflns_limit_l_min 0
_reflns_number_gt 1335
_reflns_number_total 2444
_reflns_threshold_expression I>=2u(I)
_cod_data_source_file dk5134.cif
_cod_data_source_block OGEPIA
_cod_depositor_comments 'Adding full bibliography for 2312765--2312773.cif.'
_cod_original_cell_volume 2632.723604(2)
_cod_database_code 2312772
_olex2_refinement_description
;
1. Fixed Uiso
 At 1.2 times of:
  All C(H) groups
;
_olex2_refine_details
;
Refinement using NoSpherA2, an implementation of
NOn-SPHERical Atom-form-factors in Olex2.
Please cite:
F. Kleemiss et al. Chem. Sci. DOI 10.1039/D0SC05526C - 2021
NoSpherA2 implementation of HAR makes use of
tailor-made aspherical atomic form factors calculated
on-the-fly from a Hirshfeld-partitioned electron density (ED) - not from
spherical-atom form factors.

The ED is calculated from a gaussian basis set single determinant SCF
wavefunction - either Hartree-Fock or DFT using selected funtionals
 - for a fragment of the crystal.
This fragment can be embedded in an electrostatic crystal field by employing cluster charges
or modelled using implicit solvation models, depending on the software used.
The following options were used:
   SOFTWARE:       ORCA 5.0
   PARTITIONING:   NoSpherA2
   INT ACCURACY:   Low
   METHOD:         R2SCAN
   BASIS SET:      def2-TZVP
   CHARGE:         0
   MULTIPLICITY:   1
   DATE:           2024-02-07_12-33-23
;
_olex2_submission_special_instructions 'No special instructions were received'

loop_
_space_group_symop_id
_space_group_symop_operation_xyz
1 x,y,z
2 -x,y,-z+1/2
3 -x,-y,-z
4 x,-y,z-1/2
5 x+1/2,y+1/2,z
6 -x+1/2,y+1/2,-z+1/2
7 -x+1/2,-y+1/2,-z
8 x+1/2,-y+1/2,z-1/2

loop_
_atom_site_label
_atom_site_type_symbol
_atom_site_fract_x
_atom_site_fract_y
_atom_site_fract_z
_atom_site_U_iso_or_equiv
_atom_site_adp_type
_atom_site_occupancy
_atom_site_site_symmetry_order
_atom_site_refinement_flags_posn
_atom_site_refinement_flags_adp
_atom_site_refinement_flags_occupancy
O1 O 0.38433(11) 1.0474(5) 0.32579(8) 0.0815(8) Uani 1.000000 1 . . .
H1 H 0.3504(13) 0.975(6) 0.3226(12) 0.062(10) Uiso 1.000000 1 . . .
O2 O 0.24038(7) 0.8152(4) 0.40196(7) 0.0586(5) Uani 1.000000 1 . . .
H2 H 0.2060(15) 0.595(8) 0.3748(14) 0.088(12) Uiso 1.000000 1 . . .
O3 O 0.29118(8) 0.7720(4) 0.32952(8) 0.0655(6) Uani 1.000000 1 . . .
O4 O 0.43708(8) 1.8264(4) 0.51805(8) 0.0612(6) Uani 1.000000 1 . . .
H4 H 0.4697(18) 1.947(10) 0.5327(18) 0.114(18) Uiso 1.000000 1 . . .
O5 O 0.48843(7) 1.7795(4) 0.44646(8) 0.0636(6) Uani 1.000000 1 . . .
N1 N 0.17636(9) 0.4227(4) 0.35522(9) 0.0487(6) Uani 1.000000 1 . . .
C1 C 0.32526(10) 1.0945(5) 0.40082(10) 0.0439(6) Uani 1.000000 1 . . .
C2 C 0.37401(11) 1.1716(5) 0.37399(11) 0.0505(7) Uani 1.000000 1 . . .
C3 C 0.41303(12) 1.3728(5) 0.39782(11) 0.0540(7) Uani 1.000000 1 . . .
H3 H 0.4524(11) 1.433(5) 0.3745(9) 0.067(7) Uiso 1.000000 1 . . .
C4 C 0.40354(10) 1.4995(5) 0.44768(10) 0.0435(6) Uani 1.000000 1 . . .
C5 C 0.35526(11) 1.4266(5) 0.47502(11) 0.0508(7) Uani 1.000000 1 . . .
H5 H 0.3454(10) 1.528(5) 0.5149(10) 0.073(8) Uiso 1.000000 1 . . .
C6 C 0.31625(11) 1.2224(5) 0.45120(11) 0.0508(7) Uani 1.000000 1 . . .
H6 H 0.2796(10) 1.126(5) 0.4794(9) 0.0610(8) Uiso 1.000000 1 R . .
C7 C 0.28297(11) 0.8778(5) 0.37530(12) 0.0492(7) Uani 1.000000 1 . . .
C8 C 0.44575(11) 1.7148(5) 0.47178(11) 0.0457(6) Uani 1.000000 1 . . .
C9 C 0.18307(11) 0.3072(6) 0.30644(12) 0.0504(7) Uani 1.000000 1 . . .
H9 H 0.2194(11) 0.361(5) 0.2869(10) 0.076(8) Uiso 1.000000 1 . . .
C10 C 0.14360(11) 0.1109(5) 0.28269(11) 0.0490(7) Uani 1.000000 1 . . .
H10 H 0.1500(10) 0.014(5) 0.2468(10) 0.081(8) Uiso 1.000000 1 . . .
C11 C 0.09564(10) 0.0331(5) 0.30953(10) 0.0414(6) Uani 1.000000 1 . . .
C12 C 0.09134(12) 0.1539(6) 0.36132(11) 0.0545(7) Uani 1.000000 1 . . .
H12 H 0.0571(13) 0.104(6) 0.3836(12) 0.103(10) Uiso 1.000000 1 . . .
C13 C 0.13214(12) 0.3480(6) 0.38255(12) 0.0550(7) Uani 1.000000 1 . . .
H13 H 0.1306(15) 0.442(8) 0.4195(14) 0.142(14) Uiso 1.000000 1 . . .
C14 C 0.04827(11) -0.1555(5) 0.28230(12) 0.0477(7) Uani 1.000000 1 . . .
H14A H 0.0301(12) -0.270(7) 0.3153(12) 0.102(10) Uiso 1.000000 1 . . .
H14B H 0.0672(11) -0.283(6) 0.2538(11) 0.086(9) Uiso 1.000000 1 . . .
C15 C 0.0 0.0192(7) 0.25 0.0483(9) Uani 1.000000 2 S T P
H15A H -0.0197(10) 0.133(6) 0.2784(10) 0.083(8) Uiso 1.000000 1 . . .

loop_
_atom_site_aniso_label
_atom_site_aniso_U_11
_atom_site_aniso_U_22
_atom_site_aniso_U_33
_atom_site_aniso_U_12
_atom_site_aniso_U_13
_atom_site_aniso_U_23
O1 0.0994(19) 0.0897(17) 0.0607(14) -0.0379(14) 0.0315(13) -0.0286(11)
O2 0.0547(11) 0.0549(12) 0.0657(12) -0.0118(9) 0.0045(10) -0.0041(10)
O3 0.0707(13) 0.0631(13) 0.0627(13) -0.0178(10) 0.0073(10) -0.0157(10)
O4 0.0608(13) 0.0563(12) 0.0673(13) -0.0130(10) 0.0113(10) -0.0162(11)
O5 0.0570(12) 0.0566(12) 0.0801(13) -0.0172(10) 0.0208(10) -0.0217(10)
N1 0.0477(13) 0.0425(13) 0.0542(15) -0.0055(11) -0.0013(12) 0.0017(11)
C1 0.0465(15) 0.0340(14) 0.0493(16) -0.0036(11) -0.0019(12) -0.0048(12)
C2 0.0535(16) 0.0460(15) 0.0529(17) -0.0123(13) 0.0099(13) -0.0076(14)
C3 0.0576(17) 0.0466(16) 0.0594(18) -0.0144(13) 0.0141(14) -0.0090(14)
C4 0.0410(15) 0.0343(14) 0.0543(16) -0.0019(11) 0.0016(12) -0.0013(13)
C5 0.0550(17) 0.0437(15) 0.0540(17) -0.0069(13) 0.0080(14) -0.0080(13)
C6 0.0523(16) 0.0452(16) 0.0551(17) -0.0082(13) 0.0065(13) -0.0038(14)
C7 0.0467(16) 0.0422(16) 0.0575(18) -0.0028(12) 0.0009(14) -0.0003(14)
C8 0.0436(15) 0.0329(14) 0.0605(18) -0.0027(12) 0.0054(13) -0.0057(13)
C9 0.0420(16) 0.0532(17) 0.0572(18) -0.0099(14) 0.0101(14) 0.0050(14)
C10 0.0496(17) 0.0508(16) 0.0476(17) -0.0008(13) 0.0097(14) -0.0017(14)
C11 0.0420(15) 0.0367(14) 0.0451(15) 0.0001(11) 0.0036(12) 0.0015(12)
C12 0.0483(17) 0.0622(18) 0.0552(18) -0.0071(14) 0.0148(14) -0.0048(15)
C13 0.0571(17) 0.0554(17) 0.0527(18) -0.0112(14) 0.0070(15) -0.0100(15)
C14 0.0427(15) 0.0398(15) 0.0592(18) -0.0002(12) 0.0001(13) 0.0010(14)
C15 0.047(2) 0.038(2) 0.060(3) -0.000000 0.001(2) 0.000000

loop_
_atom_type_symbol
_atom_type_scat_dispersion_real
_atom_type_scat_dispersion_imag
_atom_type_scat_source
_atom_type_scat_dispersion_source
C 0.00330 0.00160 'NoSpherA2: Chem.Sci. 2021, DOI:10.1039/D0SC05526C' 'Brennan, Cowan, Rev. Sci. Instrum., 1992, 63, 850'
H 0.00000 0.00000 'NoSpherA2: Chem.Sci. 2021, DOI:10.1039/D0SC05526C' 'Brennan, Cowan, Rev. Sci. Instrum., 1992, 63, 850'
N 0.00610 0.00330 'NoSpherA2: Chem.Sci. 2021, DOI:10.1039/D0SC05526C' 'Brennan, Cowan, Rev. Sci. Instrum., 1992, 63, 850'
O 0.01060 0.00600 'NoSpherA2: Chem.Sci. 2021, DOI:10.1039/D0SC05526C' 'Brennan, Cowan, Rev. Sci. Instrum., 1992, 63, 850'

loop_
_geom_angle_atom_site_label_1
_geom_angle_atom_site_label_2
_geom_angle_atom_site_label_3
_geom_angle
_geom_angle_site_symmetry_1
_geom_angle_site_symmetry_3
_geom_angle_publ_flag
C2 O1 H1 90(2) . . ?
C7 O2 H2 111.0(13) . . ?
N1 H2 O2 176(3) . . ?
C8 O4 H4 112(3) . . ?
C9 N1 H2 123.2(16) . . ?
C13 N1 H2 116.4(16) . . ?
C13 N1 C9 120.3(2) . . ?
C6 C1 C2 119.4(2) . . ?
C7 C1 C2 120.2(2) . . ?
C7 C1 C6 120.4(2) . . ?
C1 C2 O1 120.6(2) . . ?
C3 C2 O1 119.5(2) . . ?
C3 C2 C1 119.9(2) . . ?
H3 C3 C2 118.2(12) . . ?
C4 C3 C2 120.2(2) . . ?
C4 C3 H3 121.5(12) . . ?
C5 C4 C3 120.9(2) . . ?
C8 C4 C3 118.9(2) . . ?
C8 C4 C5 120.3(2) . . ?
H5 C5 C4 123.1(12) . . ?
C6 C5 C4 118.9(3) . . ?
C6 C5 H5 118.0(12) . . ?
C5 C6 C1 120.7(2) . . ?
H6 C6 C1 119.8(11) . . ?
H6 C6 C5 118.5(11) . . ?
O3 C7 O2 123.9(2) . . ?
C1 C7 O2 117.0(2) . . ?
C1 C7 O3 119.1(2) . . ?
O5 C8 O4 122.3(2) . . ?
C4 C8 O4 118.3(2) . . ?
C4 C8 O5 119.4(2) . . ?
H9 C9 N1 118.8(14) . . ?
C10 C9 N1 121.0(3) . . ?
C10 C9 H9 120.2(14) . . ?
H10 C10 C9 121.1(14) . . ?
C11 C10 C9 120.2(3) . . ?
C11 C10 H10 118.6(14) . . ?
C12 C11 C10 116.7(2) . . ?
C14 C11 C10 121.8(2) . . ?
C14 C11 C12 121.3(2) . . ?
H12 C12 C11 120.6(16) . . ?
C13 C12 C11 120.0(3) . . ?
C13 C12 H12 119.4(16) . . ?
C12 C13 N1 121.7(3) . . ?
H13 C13 N1 116(2) . . ?
H13 C13 C12 123(2) . . ?
H14A C14 C11 107.4(15) . . ?
H14B C14 C11 107.6(14) . . ?
H14B C14 H14A 114(2) . . ?
C15 C14 C11 109.9(2) 2 . ?
C15 C14 H14A 109.4(15) 2 . ?
C15 C14 H14B 108.2(14) 2 . ?
C14 C15 C14 113.7(3) 2 . ?
H15A C15 C14 106.6(14) . 2 ?
H15A C15 C14 107.3(14) . . ?
H15A C15 C14 106.6(14) 2 . ?
H15A C15 C14 107.3(14) 2 2 ?
H15A C15 H15A 116(3) . 2 ?

loop_
_geom_bond_atom_site_label_1
_geom_bond_atom_site_label_2
_geom_bond_distance
_geom_bond_site_symmetry_2
_geom_bond_publ_flag
O1 H1 0.85(3) . ?
O1 C2 1.352(3) . ?
O2 H2 1.43(4) . ?
O2 C7 1.266(3) . ?
H2 N1 1.14(4) . ?
O3 C7 1.250(3) . ?
O4 H4 0.98(4) . ?
O4 C8 1.275(3) . ?
O5 C8 1.251(3) . ?
N1 C9 1.326(3) . ?
N1 C13 1.321(3) . ?
C1 C2 1.404(3) . ?
C1 C6 1.399(3) . ?
C1 C7 1.503(3) . ?
C2 C3 1.393(3) . ?
C3 H3 1.15(2) . ?
C3 C4 1.388(3) . ?
C4 C5 1.397(3) . ?
C4 C8 1.486(3) . ?
C5 H5 1.12(2) . ?
C5 C6 1.403(3) . ?
C6 H6 1.23(2) . ?
C9 H9 1.04(2) . ?
C9 C10 1.383(3) . ?
C10 H10 1.01(2) . ?
C10 C11 1.390(3) . ?
C11 C12 1.392(3) . ?
C11 C14 1.505(3) . ?
C12 H12 1.03(3) . ?
C12 C13 1.375(4) . ?
C13 H13 1.00(3) . ?
C14 H14A 1.09(3) . ?
C14 H14B 1.05(3) . ?
C14 C15 1.528(3) 2 ?
C15 H15A 1.02(2) . ?
C15 H15A 1.02(2) 2 ?

loop_
_geom_torsion_atom_site_label_1
_geom_torsion_atom_site_label_2
_geom_torsion_atom_site_label_3
_geom_torsion_atom_site_label_4
_geom_torsion
_geom_torsion_site_symmetry_1
_geom_torsion_site_symmetry_2
_geom_torsion_site_symmetry_3
_geom_torsion_site_symmetry_4
_geom_torsion_publ_flag
O1 C2 C1 C6 178.7(2) . . . . ?
O1 C2 C1 C7 -1.7(3) . . . . ?
O1 C2 C3 C4 -179.1(2) . . . . ?
O2 C7 C1 C2 179.1(2) . . . . ?
O2 C7 C1 C6 -1.3(3) . . . . ?
O3 C7 C1 C2 -1.4(3) . . . . ?
O3 C7 C1 C6 178.1(2) . . . . ?
O4 C8 C4 C3 -178.9(2) . . . . ?
O4 C8 C4 C5 1.0(3) . . . . ?
O5 C8 C4 C3 0.8(3) . . . . ?
O5 C8 C4 C5 -179.3(2) . . . . ?
N1 C9 C10 C11 0.6(3) . . . . ?
N1 C13 C12 C11 -0.7(3) . . . . ?
C1 C2 C3 C4 -0.7(3) . . . . ?
C1 C6 C5 C4 -0.3(3) . . . . ?
C2 C3 C4 C5 0.5(3) . . . . ?
C2 C3 C4 C8 -179.5(2) . . . . ?
C3 C4 C5 C6 -0.0(3) . . . . ?
C9 C10 C11 C12 -2.4(3) . . . . ?
C9 C10 C11 C14 173.2(2) . . . . ?
C10 C11 C12 C13 2.4(3) . . . . ?
C10 C11 C14 C15 -90.1(2) . . . 2 ?
C11 C14 C15 C14 176.24(11) . . 2 2 ?
